data_1511709
loop_
_publ_author_name
'Kuz'ma, Yu.B.'
'Gubich, I.B.'
'Orishchin, S.V.'
'Chaban, N.F.'
'Glovyak, T.'

_publ_section_title
;
 A new boride Ho2 Ni15 B9 and its structure
;
_journal_name_full Kristallografiya
_journal_page_first 1290
_journal_page_last 1291
_journal_volume 34
_journal_year 1989
_chemical_formula_sum 'B9 Ho2 Ni15'
_chemical_name_systematic 'Ho2 Ni15 B9'
_space_group_IT_number 64
_symmetry_space_group_name_Hall '-C 2ac 2'
_symmetry_space_group_name_H-M 'C m c a'
_cell_angle_alpha 90
_cell_angle_beta 90
_cell_angle_gamma 90
_cell_formula_units_Z 8
_cell_length_a 16.001
_cell_length_b 11.656
_cell_length_c 11.323
_cell_volume 2111.826
_citation_journal_id_ASTM KRISAJ
_cod_data_source_file boron4-x_373.cif
_cod_data_source_block B9Ho2Ni15
_cod_database_code 1511709

loop_
_symmetry_equiv_pos_as_xyz
x,y,z
-x+1/2,-y,z+1/2
x,-y,-z
-x+1/2,y,-z+1/2
-x,-y,-z
x-1/2,y,-z-1/2
-x,y,z
x-1/2,-y,z-1/2
x+1/2,y+1/2,z
-x+1,-y+1/2,z+1/2
x+1/2,-y+1/2,-z
-x+1,y+1/2,-z+1/2
-x+1/2,-y+1/2,-z
x,y+1/2,-z-1/2
-x+1/2,y+1/2,z
x,-y+1/2,z-1/2

loop_
_atom_site_label
_atom_site_type_symbol
_atom_site_fract_x
_atom_site_fract_y
_atom_site_fract_z
_atom_site_occupancy
_atom_site_U_iso_or_equiv
Ni9 Ni 0.0792 0.0883 0.3062 1 0.0
Ni7 Ni 0.1165 0.3872 0.1184 1 0.0
Ni10 Ni 0.2634 0.3992 0.0311 1 0.0
Ni8 Ni 0.17 0.2227 0.4159 1 0.0
Ni5 Ni 0.0969 0.4116 0.3396 1 0.0
B2 B 0 0.05 0.174 1 0.0
Ho2 Ho 0.25 0.0581 0.25 1 0.0
B3 B 0 0.44 0.2 1 0.0
Ni1 Ni 0 0 0.5 1 0.0
Ni4 Ni 0.25 0.3181 0.25 1 0.0
Ni2 Ni 0 0 0 1 0.0
B1 B 0.131 0 0 1 0.0
B4 B 0.125 0.244 0.248 1 0.0
B5 B 0.146 0.052 0.449 1 0.0
Ni3 Ni 0 0.2638 0.2125 1 0.0
Ni6 Ni 0.1067 0.1357 0.0968 1 0.0
Ho1 Ho 0 0.239 0.4595 1 0.0
B6 B 0.202 0.249 0.105 1 0.0
